data_7158053
loop_
_publ_author_name
'Nipate, Dhananjay S.'
'Shinde, Vikki N.'
'Rangan, Krishnan'
'Kumar, Anil'

_publ_section_title
;
 Switchable regioselective hydroalkylation of 2-arylindoles with
 maleimides.
;
_journal_issue 22
_journal_name_full 'Organic &amp; biomolecular chemistry'
_journal_page_first 4910
_journal_page_last 4921
_journal_paper_doi 10.1039/d1ob00690h
_journal_volume 19
_journal_year 2021
_chemical_absolute_configuration unk
_chemical_formula_moiety 'C19 H16 N2 O2'
_chemical_formula_sum 'C19 H16 N2 O2'
_chemical_formula_weight 304.34
_space_group_crystal_system monoclinic
_space_group_IT_number 4
_space_group_name_Hall 'P 2yb'
_space_group_name_H-M_alt 'P 1 21 1'
_atom_sites_solution_hydrogens geom
_atom_sites_solution_primary dual
_audit_creation_date 2020-10-16
_audit_creation_method
;
Olex2 1.3-ac4
(compiled 2019.04.23 svn.r3594 for Rigaku Oxford Diffraction, GUI svn.r5739)
;
_audit_update_record
;
2021-03-07 deposited with the CCDC.	2021-05-04 downloaded from the CCDC.
;
_cell_angle_alpha 90
_cell_angle_beta 105.086(5)
_cell_angle_gamma 90
_cell_formula_units_Z 4
_cell_length_a 12.4146(6)
_cell_length_b 9.1711(5)
_cell_length_c 13.5882(8)
_cell_measurement_reflns_used 3818
_cell_measurement_temperature 93(2)
_cell_measurement_theta_max 78.5990
_cell_measurement_theta_min 4.3000
_cell_volume 1493.77(14)
_computing_cell_refinement 'CrysAlisPro 1.171.40.80a (Rigaku OD, 2020)'
_computing_data_collection 'CrysAlisPro 1.171.40.80a (Rigaku OD, 2020)'
_computing_data_reduction 'CrysAlisPro 1.171.40.80a (Rigaku OD, 2020)'
_computing_molecular_graphics 'Olex2 (Dolomanov et al., 2009)'
_computing_publication_material 'Olex2 (Dolomanov et al., 2009)'
_computing_structure_refinement 'ShelXL (Sheldrick, 2015)'
_computing_structure_solution 'ShelXT (Sheldrick, 2015)'
_diffrn_ambient_temperature 93(2)
_diffrn_detector 'Hybrid Pixel Array Detector'
_diffrn_detector_area_resol_mean 5.8140
_diffrn_measured_fraction_theta_full 0.999
_diffrn_measured_fraction_theta_max 0.964
_diffrn_measurement_details
;
List of Runs (angles in degrees, time in seconds):

  # Type    Start    End  Width  t~exp~   \w     \q     \k     \f   Frames
#--------------------------------------------------------------------------
  1  \w    -55.00  18.00   0.50    2.10    --    0.00 -37.00-150.00  146
  2  \w    -44.00 -16.00   0.50    2.10    --    0.00 -37.00 -60.00   56
  3  \w      0.00  25.00   0.50    2.10    --    0.00 -82.00-150.00   50
  4  \w    -88.00 -37.00   0.50    2.10    --    0.00 -82.00-150.00  102
  5  \w     33.00 139.00   0.50    8.41    --  107.20 -82.00-150.00  212
  6  \w     81.00 150.00   0.50    8.41    --  107.20  15.00  30.00  138
  7  \w     24.00 126.00   0.50    8.41    --  107.20 -30.00 -90.00  204
  8  \w    104.00 131.00   0.50    8.41    --  107.20 -82.00-120.00   54
  9  \w     89.00 130.00   0.50    8.41    --  107.20 -82.00 -90.00   82
 10  \w     21.00  94.00   0.50    8.41    --  107.20 -30.00-150.00  146
 11  \w     19.00 133.00   0.50    8.41    --  107.20 -15.00-180.00  228
 12  \w     95.00 128.00   0.50    8.41    --  107.20 -82.00 -60.00   66
 13  \w    105.00 139.00   0.50    8.41    --  107.20 -82.00 -30.00   68
 14  \w     81.00 138.00   0.50    8.41    --  107.20 -82.00-180.00  114
;
_diffrn_measurement_device 'four-circle diffractometer'
_diffrn_measurement_device_type 'XtaLAB AFC12 (RINC): Kappa dual home/near'
_diffrn_measurement_method '\w scans'
_diffrn_orient_matrix_type 'CrysAlisPro convention (1999,Acta A55,543-557)'
_diffrn_orient_matrix_UB_11 -0.0760447000
_diffrn_orient_matrix_UB_12 -0.0076413000
_diffrn_orient_matrix_UB_13 -0.1093024000
_diffrn_orient_matrix_UB_21 0.1035322000
_diffrn_orient_matrix_UB_22 0.0026456000
_diffrn_orient_matrix_UB_23 -0.0426410000
_diffrn_orient_matrix_UB_31 0.0050167000
_diffrn_orient_matrix_UB_32 -0.1677379000
_diffrn_orient_matrix_UB_33 0.0042412000
_diffrn_radiation_monochromator mirror
_diffrn_radiation_probe x-ray
_diffrn_radiation_type 'Cu K\a'
_diffrn_radiation_wavelength 1.54184
_diffrn_reflns_av_R_equivalents 0.0685
_diffrn_reflns_av_unetI/netI 0.0914
_diffrn_reflns_Laue_measured_fraction_full 0.999
_diffrn_reflns_Laue_measured_fraction_max 0.964
_diffrn_reflns_limit_h_max 14
_diffrn_reflns_limit_h_min -15
_diffrn_reflns_limit_k_max 6
_diffrn_reflns_limit_k_min -11
_diffrn_reflns_limit_l_max 17
_diffrn_reflns_limit_l_min -16
_diffrn_reflns_number 8879
_diffrn_reflns_point_group_measured_fraction_full 0.710
_diffrn_reflns_point_group_measured_fraction_max 0.669
_diffrn_reflns_theta_full 67.684
_diffrn_reflns_theta_max 79.599
_diffrn_reflns_theta_min 3.369
_diffrn_source 'micro-focus sealed X-ray tube'
_diffrn_source_type 'Rigaku (Cu) X-ray Source'
_exptl_absorpt_coefficient_mu 0.716
_exptl_absorpt_correction_T_max 1.00000
_exptl_absorpt_correction_T_min 0.53230
_exptl_absorpt_correction_type multi-scan
_exptl_absorpt_process_details
;
CrysAlisPro 1.171.40.80a (Rigaku Oxford Diffraction, 2020)
Empirical absorption correction using spherical harmonics,
 implemented in SCALE3 ABSPACK scaling algorithm.
;
_exptl_crystal_colour yellow
_exptl_crystal_colour_primary yellow
_exptl_crystal_density_diffrn 1.353
_exptl_crystal_description block
_exptl_crystal_F_000 640
_exptl_crystal_size_max 0.15
_exptl_crystal_size_mid 0.1
_exptl_crystal_size_min 0.04
_refine_diff_density_max 0.659
_refine_diff_density_min -0.489
_refine_diff_density_rms 0.129
_refine_ls_abs_structure_details
;
 Flack x determined using 801 quotients [(I+)-(I-)]/[(I+)+(I-)]
 (Parsons, Flack and Wagner, Acta Cryst. B69 (2013) 249-259).
;
_refine_ls_abs_structure_Flack -0.1(4)
_refine_ls_extinction_method none
_refine_ls_goodness_of_fit_ref 1.094
_refine_ls_hydrogen_treatment constr
_refine_ls_matrix_type full
_refine_ls_number_parameters 417
_refine_ls_number_reflns 4340
_refine_ls_number_restraints 1
_refine_ls_restrained_S_all 1.093
_refine_ls_R_factor_all 0.0903
_refine_ls_R_factor_gt 0.0862
_refine_ls_shift/su_max 0.000
_refine_ls_shift/su_mean 0.000
_refine_ls_structure_factor_coef Fsqd
_refine_ls_weighting_details 'w=1/[\s^2^(Fo^2^)+(0.1658P)^2^+2.5438P] where P=(Fo^2^+2Fc^2^)/3'
_refine_ls_weighting_scheme calc
_refine_ls_wR_factor_gt 0.2693
_refine_ls_wR_factor_ref 0.2721
_reflns_Friedel_coverage 0.304
_reflns_Friedel_fraction_full 0.379
_reflns_Friedel_fraction_max 0.334
_reflns_number_gt 3898
_reflns_number_total 4340
_reflns_threshold_expression 'I > 2\s(I)'
_cod_data_source_file d1ob00690h2.cif
_cod_data_source_block exp_687-ak-dns-59
_cod_depositor_comments 'Adding full bibliography for 7158053.cif.'
_cod_database_code 7158053
_shelx_shelxl_version_number 2018/3
_chemical_oxdiff_formula 'C19 H16 N2 O2'
_shelx_space_group_comment
;
The symmetry employed for this shelxl refinement is uniquely defined
by the following loop, which should always be used as a source of
symmetry information in preference to the above space-group names.
They are only intended as comments.
;
_shelx_estimated_absorpt_t_max 0.972
_shelx_estimated_absorpt_t_min 0.900
_reflns_odcompleteness_completeness 99.40
_reflns_odcompleteness_iscentric 1
_reflns_odcompleteness_theta 71.98
_olex2_refinement_description
;
1. Fixed Uiso
 At 1.2 times of:
  All C(H) groups, All C(H,H) groups, All N(H) groups
 At 1.5 times of:
  All C(H,H,H) groups
2.a Ternary CH refined with riding coordinates:
 C15'(H15'), C15(H15)
2.b Secondary CH2 refined with riding coordinates:
 C16'(H16A,H16B), C16(H16C,H16D)
2.c Aromatic/amide H refined with riding coordinates:
 N1'(H1'), N1(H1), C11'(H11'), C13'(H13'), C12'(H12'), C5(H5), C7'(H7'),
 C2'(H2'), C4(H4), C3'(H3'), C4'(H4'), C7(H7), C14'(H14'), C3(H3), C5'(H5'),
 C14(H14), C11(H11), C2(H2), C13(H13), C12(H12)
2.d Idealised Me refined as rotating group:
 C19(H19D,H19E,H19F), C19'(H19A,H19B,H19C)
;
_olex2_submission_special_instructions 'No special instructions were received'
_oxdiff_exptl_absorpt_empirical_details
;
Empirical correction (ABSPACK) includes:
- Absorption correction using spherical harmonics
- Frame scaling
;
_oxdiff_exptl_absorpt_empirical_full_max 3.474
_oxdiff_exptl_absorpt_empirical_full_min 0.551

loop_
_space_group_symop_operation_xyz
'x, y, z'
'-x, y+1/2, -z'

loop_
_atom_site_label
_atom_site_type_symbol
_atom_site_fract_x
_atom_site_fract_y
_atom_site_fract_z
_atom_site_U_iso_or_equiv
_atom_site_adp_type
_atom_site_occupancy
_atom_site_site_symmetry_order
_atom_site_calc_flag
_atom_site_refinement_flags_posn
_atom_site_refinement_flags_adp
_atom_site_refinement_flags_occupancy
_atom_site_disorder_assembly
_atom_site_disorder_group
O1' O 0.3272(4) 0.5148(6) 0.7164(4) 0.0293(12) Uani 1 1 d . . . . .
O2' O 0.3275(4) 0.2888(6) 0.4181(4) 0.0277(11) Uani 1 1 d . . . . .
N1' N 0.7165(4) 0.4899(7) 0.5264(4) 0.0213(11) Uani 1 1 d . . . . .
H1' H 0.699213 0.550986 0.569912 0.026 Uiso 1 1 calc R . . . .
O1 O -0.1941(4) 0.6273(6) 1.1825(4) 0.0277(11) Uani 1 1 d . . . . .
O2 O -0.1827(5) 0.4159(7) 0.8810(4) 0.0371(13) Uani 1 1 d . . . . .
N2' N 0.3025(5) 0.3927(7) 0.5650(4) 0.0237(12) Uani 1 1 d . . . . .
N1 N 0.2477(5) 0.4776(7) 0.9017(4) 0.0233(12) Uani 1 1 d . . . . .
H1 H 0.240784 0.474229 0.835578 0.028 Uiso 1 1 calc R . . . .
N2 N -0.2116(5) 0.5069(7) 1.0291(4) 0.0241(12) Uani 1 1 d . . . . .
C9' C 0.5560(5) 0.5588(8) 0.3797(5) 0.0213(13) Uani 1 1 d . . . . .
C17' C 0.3584(6) 0.4870(9) 0.6409(5) 0.0243(14) Uani 1 1 d . . . . .
C8' C 0.6579(5) 0.4734(8) 0.4247(5) 0.0206(13) Uani 1 1 d . . . . .
C16' C 0.4583(6) 0.5464(8) 0.6117(5) 0.0223(13) Uani 1 1 d . . . . .
H16A H 0.527119 0.528672 0.666554 0.027 Uiso 1 1 calc R . . . .
H16B H 0.450314 0.652568 0.598852 0.027 Uiso 1 1 calc R . . . .
C11' C 0.3705(6) 0.6411(8) 0.3774(5) 0.0227(14) Uani 1 1 d . . . . .
H11' H 0.309336 0.641462 0.407259 0.027 Uiso 1 1 calc R . . . .
C13' C 0.4541(6) 0.7204(9) 0.2453(5) 0.0244(14) Uani 1 1 d . . . . .
H13' H 0.450507 0.774398 0.184887 0.029 Uiso 1 1 calc R . . . .
C12' C 0.3645(5) 0.7228(8) 0.2900(5) 0.0231(13) Uani 1 1 d . . . . .
H12' H 0.300149 0.779761 0.260826 0.028 Uiso 1 1 calc R . . . .
C8 C 0.1825(5) 0.5599(8) 0.9479(5) 0.0225(13) Uani 1 1 d . . . . .
C18' C 0.3580(5) 0.3702(8) 0.4902(5) 0.0227(13) Uani 1 1 d . . . . .
C15' C 0.4628(5) 0.4647(7) 0.5140(5) 0.0189(13) Uani 1 1 d . . . . .
H15' H 0.529733 0.399489 0.529820 0.023 Uiso 1 1 calc R . . . .
C10' C 0.4652(5) 0.5583(8) 0.4221(5) 0.0196(12) Uani 1 1 d . . . . .
C18 C -0.1531(6) 0.4911(8) 0.9571(5) 0.0248(14) Uani 1 1 d . . . . .
C6' C 0.7999(5) 0.3116(9) 0.4588(5) 0.0251(14) Uani 1 1 d . . . . .
C6 C 0.3102(5) 0.4388(9) 1.0696(5) 0.0247(15) Uani 1 1 d . . . . .
C5 C 0.3792(6) 0.3694(8) 1.1572(5) 0.0243(14) Uani 1 1 d . . . . .
H5 H 0.370913 0.391249 1.223219 0.029 Uiso 1 1 calc R . . . .
C17 C -0.1606(5) 0.6028(8) 1.1080(5) 0.0243(14) Uani 1 1 d . . . . .
C7' C 0.7066(6) 0.3647(8) 0.3820(5) 0.0227(14) Uani 1 1 d . . . . .
H7' H 0.682673 0.330890 0.313651 0.027 Uiso 1 1 calc R . . . .
C2' C 0.8864(6) 0.3724(9) 0.6407(5) 0.0266(15) Uani 1 1 d . . . . .
H2' H 0.889186 0.430288 0.699318 0.032 Uiso 1 1 calc R . . . .
C4 C 0.4584(6) 0.2697(9) 1.1451(6) 0.0260(14) Uani 1 1 d . . . . .
H4 H 0.504825 0.223654 1.203532 0.031 Uiso 1 1 calc R . . . .
C3' C 0.9618(6) 0.2610(10) 0.6421(5) 0.0293(16) Uani 1 1 d . . . . .
H3' H 1.017884 0.241561 0.703052 0.035 Uiso 1 1 calc R . . . .
C4' C 0.9568(6) 0.1752(9) 0.5543(6) 0.0305(16) Uani 1 1 d . . . . .
H4' H 1.009742 0.099228 0.557840 0.037 Uiso 1 1 calc R . . . .
C1 C 0.3252(5) 0.4014(8) 0.9736(5) 0.0231(14) Uani 1 1 d . . . . .
C7 C 0.2191(6) 0.5365(9) 1.0520(5) 0.0248(14) Uani 1 1 d . . . . .
H7 H 0.188519 0.578718 1.102571 0.030 Uiso 1 1 calc R . . . .
C14' C 0.5484(6) 0.6384(9) 0.2900(5) 0.0253(15) Uani 1 1 d . . . . .
H14' H 0.608881 0.636328 0.259146 0.030 Uiso 1 1 calc R . . . .
C9 C 0.0916(6) 0.6510(9) 0.8870(5) 0.0248(15) Uani 1 1 d . . . . .
C19 C -0.3147(6) 0.4289(9) 1.0250(6) 0.0299(16) Uani 1 1 d . . . . .
H19D H -0.371684 0.457651 0.963464 0.045 Uiso 1 1 calc GR . . . .
H19E H -0.340481 0.452923 1.085351 0.045 Uiso 1 1 calc GR . . . .
H19F H -0.301447 0.323744 1.023335 0.045 Uiso 1 1 calc GR . . . .
C3 C 0.4717(6) 0.2351(11) 1.0479(6) 0.0356(18) Uani 1 1 d . . . . .
H3 H 0.526359 0.165731 1.041492 0.043 Uiso 1 1 calc R . . . .
C1' C 0.8050(5) 0.3960(9) 0.5480(5) 0.0259(15) Uani 1 1 d . . . . .
C5' C 0.8776(6) 0.1989(9) 0.4641(6) 0.0277(15) Uani 1 1 d . . . . .
H5' H 0.875523 0.139839 0.406165 0.033 Uiso 1 1 calc R . . . .
C14 C 0.1106(6) 0.7303(9) 0.8053(5) 0.0259(14) Uani 1 1 d . . . . .
H14 H 0.181404 0.723733 0.791100 0.031 Uiso 1 1 calc R . . . .
C15 C -0.0437(6) 0.5753(8) 0.9914(5) 0.0251(14) Uani 1 1 d . . . . .
H15 H 0.017361 0.503523 1.018628 0.030 Uiso 1 1 calc R . . . .
C19' C 0.1998(6) 0.3169(9) 0.5669(6) 0.0300(16) Uani 1 1 d . . . . .
H19A H 0.217679 0.231348 0.611424 0.045 Uiso 1 1 calc GR . . . .
H19B H 0.161249 0.285572 0.497739 0.045 Uiso 1 1 calc GR . . . .
H19C H 0.151324 0.382709 0.592826 0.045 Uiso 1 1 calc GR . . . .
C11 C -0.0950(6) 0.7478(9) 0.8432(6) 0.0302(16) Uani 1 1 d . . . . .
H11 H -0.166734 0.753838 0.855575 0.036 Uiso 1 1 calc R . . . .
C10 C -0.0140(6) 0.6598(9) 0.9066(5) 0.0258(14) Uani 1 1 d . . . . .
C2 C 0.4057(6) 0.3013(9) 0.9617(6) 0.0294(16) Uani 1 1 d . . . . .
H2 H 0.414923 0.279429 0.896044 0.035 Uiso 1 1 calc R . . . .
C13 C 0.0297(7) 0.8178(10) 0.7447(6) 0.0329(16) Uani 1 1 d . . . . .
H13 H 0.045209 0.871919 0.690345 0.039 Uiso 1 1 calc R . . . .
C16 C -0.0599(6) 0.6678(9) 1.0820(5) 0.0257(14) Uani 1 1 d . . . . .
H16C H 0.006561 0.661256 1.140868 0.031 Uiso 1 1 calc R . . . .
H16D H -0.073153 0.771472 1.062172 0.031 Uiso 1 1 calc R . . . .
C12 C -0.0746(7) 0.8260(10) 0.7637(6) 0.0330(17) Uani 1 1 d . . . . .
H12 H -0.131348 0.885086 0.722182 0.040 Uiso 1 1 calc R . . . .

loop_
_atom_site_aniso_label
_atom_site_aniso_U_11
_atom_site_aniso_U_22
_atom_site_aniso_U_33
_atom_site_aniso_U_23
_atom_site_aniso_U_13
_atom_site_aniso_U_12
O1' 0.038(3) 0.027(3) 0.030(2) 0.000(2) 0.022(2) 0.003(2)
O2' 0.036(3) 0.024(3) 0.025(2) -0.003(2) 0.0107(19) -0.005(2)
N1' 0.025(3) 0.021(3) 0.021(2) -0.001(2) 0.011(2) -0.001(2)
O1 0.030(2) 0.028(3) 0.029(2) -0.005(2) 0.015(2) -0.001(2)
O2 0.043(3) 0.032(3) 0.038(3) -0.015(3) 0.015(2) -0.010(3)
N2' 0.022(3) 0.023(3) 0.030(3) -0.001(2) 0.014(2) -0.001(2)
N1 0.025(3) 0.028(3) 0.021(2) 0.000(2) 0.014(2) 0.001(3)
N2 0.023(3) 0.023(3) 0.030(3) -0.005(2) 0.012(2) 0.000(2)
C9' 0.027(3) 0.022(3) 0.019(3) 0.000(3) 0.011(2) -0.001(3)
C17' 0.026(3) 0.022(3) 0.028(3) 0.007(3) 0.013(3) 0.006(3)
C8' 0.021(3) 0.023(3) 0.022(3) 0.001(3) 0.012(2) 0.002(3)
C16' 0.030(3) 0.018(3) 0.022(3) -0.002(3) 0.013(2) -0.002(3)
C11' 0.025(3) 0.021(4) 0.024(3) -0.002(3) 0.009(2) 0.001(3)
C13' 0.029(3) 0.025(4) 0.022(3) 0.002(3) 0.011(2) 0.000(3)
C12' 0.023(3) 0.019(3) 0.028(3) 0.001(3) 0.008(2) 0.002(3)
C8 0.025(3) 0.024(4) 0.023(3) -0.002(3) 0.014(2) -0.005(3)
C18' 0.023(3) 0.018(3) 0.028(3) 0.005(3) 0.007(2) -0.001(3)
C15' 0.024(3) 0.014(3) 0.023(3) 0.004(2) 0.012(2) 0.000(2)
C10' 0.022(3) 0.019(3) 0.021(3) -0.003(3) 0.010(2) -0.003(3)
C18 0.025(3) 0.019(3) 0.031(3) -0.001(3) 0.010(3) 0.000(3)
C6' 0.020(3) 0.027(4) 0.029(3) -0.002(3) 0.008(3) -0.006(3)
C6 0.022(3) 0.030(4) 0.024(3) 0.002(3) 0.011(2) -0.010(3)
C5 0.031(3) 0.019(3) 0.024(3) 0.001(3) 0.009(3) -0.004(3)
C17 0.023(3) 0.021(4) 0.030(3) 0.002(3) 0.009(3) -0.001(3)
C7' 0.026(3) 0.022(4) 0.022(3) 0.000(3) 0.011(2) -0.002(3)
C2' 0.026(3) 0.026(4) 0.029(3) 0.003(3) 0.010(3) 0.002(3)
C4 0.024(3) 0.021(4) 0.034(3) 0.002(3) 0.008(3) 0.000(3)
C3' 0.025(3) 0.034(4) 0.029(3) 0.011(3) 0.008(3) 0.005(3)
C4' 0.028(3) 0.022(4) 0.045(4) 0.006(3) 0.015(3) 0.001(3)
C1 0.022(3) 0.018(4) 0.032(3) -0.006(3) 0.012(3) -0.004(3)
C7 0.023(3) 0.028(4) 0.025(3) 0.002(3) 0.009(2) -0.005(3)
C14' 0.024(3) 0.028(4) 0.026(3) 0.003(3) 0.010(2) 0.003(3)
C9 0.025(3) 0.028(4) 0.023(3) -0.003(3) 0.009(2) -0.001(3)
C19 0.026(3) 0.020(4) 0.045(4) -0.005(3) 0.012(3) -0.005(3)
C3 0.020(3) 0.039(5) 0.048(4) 0.001(4) 0.008(3) -0.004(3)
C1' 0.024(3) 0.031(4) 0.025(3) 0.007(3) 0.012(3) 0.000(3)
C5' 0.028(3) 0.020(4) 0.038(4) 0.001(3) 0.013(3) -0.001(3)
C14 0.037(4) 0.022(4) 0.024(3) -0.001(3) 0.017(3) -0.002(3)
C15 0.024(3) 0.021(4) 0.033(3) -0.007(3) 0.012(3) -0.004(3)
C19' 0.026(3) 0.023(4) 0.047(4) 0.001(3) 0.019(3) -0.004(3)
C11 0.029(3) 0.029(4) 0.033(3) 0.000(3) 0.008(3) 0.004(3)
C10 0.026(3) 0.024(4) 0.029(3) -0.010(3) 0.010(3) 0.000(3)
C2 0.026(3) 0.030(4) 0.037(4) -0.004(3) 0.016(3) -0.003(3)
C13 0.044(4) 0.026(4) 0.032(3) 0.001(3) 0.015(3) 0.001(3)
C16 0.026(3) 0.024(4) 0.029(3) -0.007(3) 0.011(3) -0.003(3)
C12 0.039(4) 0.032(4) 0.028(3) 0.000(3) 0.009(3) 0.006(3)

loop_
_atom_type_symbol
_atom_type_description
_atom_type_scat_dispersion_real
_atom_type_scat_dispersion_imag
_atom_type_scat_source
C C 0.0181 0.0091 'International Tables Vol C Tables 4.2.6.8 and 6.1.1.4'
H H 0.0000 0.0000 'International Tables Vol C Tables 4.2.6.8 and 6.1.1.4'
N N 0.0311 0.0180 'International Tables Vol C Tables 4.2.6.8 and 6.1.1.4'
O O 0.0492 0.0322 'International Tables Vol C Tables 4.2.6.8 and 6.1.1.4'

loop_
_geom_angle_atom_site_label_1
_geom_angle_atom_site_label_2
_geom_angle_atom_site_label_3
_geom_angle
_geom_angle_site_symmetry_1
_geom_angle_site_symmetry_3
_geom_angle_publ_flag
C1' N1' C8' 109.1(6) . . ?
C17' N2' C19' 123.7(6) . . ?
C18' N2' C17' 113.1(6) . . ?
C18' N2' C19' 123.1(6) . . ?
C1 N1 C8 110.0(5) . . ?
C18 N2 C17 113.2(6) . . ?
C18 N2 C19 123.1(6) . . ?
C17 N2 C19 123.7(6) . . ?
C10' C9' C8' 121.6(6) . . ?
C10' C9' C14' 118.9(6) . . ?
C14' C9' C8' 119.5(6) . . ?
O1' C17' N2' 123.5(6) . . ?
O1' C17' C16' 128.0(7) . . ?
N2' C17' C16' 108.5(5) . . ?
N1' C8' C9' 121.5(6) . . ?
C7' C8' N1' 109.0(6) . . ?
C7' C8' C9' 129.4(6) . . ?
C17' C16' C15' 105.7(5) . . ?
C12' C11' C10' 121.1(6) . . ?
C14' C13' C12' 119.6(6) . . ?
C11' C12' C13' 119.3(6) . . ?
N1 C8 C7 107.8(6) . . ?
N1 C8 C9 120.7(6) . . ?
C7 C8 C9 131.5(6) . . ?
O2' C18' N2' 125.2(6) . . ?
O2' C18' C15' 126.2(6) . . ?
N2' C18' C15' 108.6(6) . . ?
C18' C15' C16' 103.8(5) . . ?
C10' C15' C16' 116.5(6) . . ?
C10' C15' C18' 110.1(5) . . ?
C9' C10' C11' 119.8(6) . . ?
C9' C10' C15' 122.1(6) . . ?
C11' C10' C15' 118.0(5) . . ?
O2 C18 N2 124.6(7) . . ?
O2 C18 C15 126.4(6) . . ?
N2 C18 C15 108.9(6) . . ?
C1' C6' C7' 106.6(6) . . ?
C5' C6' C7' 134.8(7) . . ?
C5' C6' C1' 118.6(6) . . ?
C1 C6 C5 118.1(7) . . ?
C1 C6 C7 106.9(6) . . ?
C7 C6 C5 134.9(6) . . ?
C4 C5 C6 119.2(6) . . ?
O1 C17 N2 124.7(6) . . ?
O1 C17 C16 127.4(7) . . ?
N2 C17 C16 107.9(6) . . ?
C8' C7' C6' 107.5(6) . . ?
C3' C2' C1' 116.8(7) . . ?
C5 C4 C3 121.4(7) . . ?
C2' C3' C4' 121.2(7) . . ?
C5' C4' C3' 121.8(7) . . ?
N1 C1 C6 107.4(6) . . ?
N1 C1 C2 130.0(6) . . ?
C2 C1 C6 122.6(7) . . ?
C8 C7 C6 107.9(6) . . ?
C13' C14' C9' 121.2(6) . . ?
C14 C9 C8 118.6(6) . . ?
C14 C9 C10 118.6(7) . . ?
C10 C9 C8 122.7(6) . . ?
C2 C3 C4 120.4(8) . . ?
N1' C1' C6' 107.7(6) . . ?
N1' C1' C2' 129.5(7) . . ?
C2' C1' C6' 122.6(7) . . ?
C4' C5' C6' 119.0(7) . . ?
C13 C14 C9 122.0(7) . . ?
C18 C15 C16 103.3(5) . . ?
C10 C15 C18 113.7(6) . . ?
C10 C15 C16 115.6(6) . . ?
C12 C11 C10 122.4(7) . . ?
C9 C10 C15 122.7(7) . . ?
C11 C10 C9 118.2(7) . . ?
C11 C10 C15 119.1(6) . . ?
C3 C2 C1 118.3(7) . . ?
C14 C13 C12 119.3(7) . . ?
C17 C16 C15 104.8(6) . . ?
C11 C12 C13 119.4(8) . . ?

loop_
_geom_bond_atom_site_label_1
_geom_bond_atom_site_label_2
_geom_bond_distance
_geom_bond_site_symmetry_2
_geom_bond_publ_flag
O1' C17' 1.213(8) . ?
O2' C18' 1.211(9) . ?
N1' C8' 1.393(8) . ?
N1' C1' 1.367(9) . ?
O1 C17 1.212(8) . ?
O2 C18 1.217(9) . ?
N2' C17' 1.385(10) . ?
N2' C18' 1.384(8) . ?
N2' C19' 1.459(9) . ?
N1 C8 1.373(9) . ?
N1 C1 1.372(9) . ?
N2 C18 1.370(8) . ?
N2 C17 1.404(9) . ?
N2 C19 1.454(9) . ?
C9' C8' 1.478(9) . ?
C9' C10' 1.393(8) . ?
C9' C14' 1.403(9) . ?
C17' C16' 1.500(9) . ?
C8' C7' 1.371(10) . ?
C16' C15' 1.538(9) . ?
C11' C12' 1.390(10) . ?
C11' C10' 1.398(9) . ?
C13' C12' 1.399(9) . ?
C13' C14' 1.391(10) . ?
C8 C7 1.385(9) . ?
C8 C9 1.473(10) . ?
C18' C15' 1.527(9) . ?
C15' C10' 1.523(8) . ?
C18 C15 1.526(9) . ?
C6' C7' 1.428(10) . ?
C6' C1' 1.425(10) . ?
C6' C5' 1.403(11) . ?
C6 C5 1.422(10) . ?
C6 C1 1.407(9) . ?
C6 C7 1.414(11) . ?
C5 C4 1.384(10) . ?
C17 C16 1.507(9) . ?
C2' C3' 1.383(11) . ?
C2' C1' 1.411(9) . ?
C4 C3 1.410(11) . ?
C3' C4' 1.418(11) . ?
C4' C5' 1.374(11) . ?
C1 C2 1.397(10) . ?
C9 C14 1.397(10) . ?
C9 C10 1.407(9) . ?
C3 C2 1.383(12) . ?
C14 C13 1.378(11) . ?
C15 C10 1.511(10) . ?
C15 C16 1.552(9) . ?
C11 C10 1.397(10) . ?
C11 C12 1.374(11) . ?
C13 C12 1.386(11) . ?
